data_1001416
loop_
_publ_author_name
'Tronc, E'
'Laville, F'
'Gasperin, M'
'Lejus, A M'
'Vivien, D'

_publ_section_title
;
Structural and Spectroscopic Investigations of La Fe Al~11~ O~19~
Compounds
;
_journal_coden_ASTM JSSCBI
_journal_name_full 'Journal of Solid State Chemistry'
_journal_page_first 192
_journal_page_last 202
_journal_paper_doi 10.1016/0022-4596(89)90006-6
_journal_volume 81
_journal_year 1989
_chemical_formula_structural 'La0.96 Fe Al11 O19'
_chemical_formula_sum 'Al11 Fe La0.96 O19'
_chemical_name_systematic 'Lanthanum iron aluminium oxide (1/1/11/19)'
_space_group_IT_number 194
_symmetry_cell_setting hexagonal
_symmetry_Int_Tables_number 194
_symmetry_space_group_name_Hall '-P 6c 2c'
_symmetry_space_group_name_H-M 'P 63/m m c'
_cell_angle_alpha 90
_cell_angle_beta 90
_cell_angle_gamma 120
_cell_formula_units_Z 2
_cell_length_a 5.586(3)
_cell_length_b 5.586(3)
_cell_length_c 22.017(3)
_cell_volume 595.0
_refine_ls_R_factor_all 0.07
_cod_original_formula_sum 'Al11 Fe La.96 O19'
_cod_database_code 1001416

loop_
_symmetry_equiv_pos_as_xyz
x,y,z
-y,x-y,z
y-x,-x,z
-y,-x,z
y-x,y,z
x,x-y,z
-x,-y,-z
y,y-x,-z
x-y,x,-z
y,x,-z
x-y,-y,-z
-x,y-x,-z
-x,-y,1/2+z
y,y-x,1/2+z
x-y,x,1/2+z
y,x,1/2+z
x-y,-y,1/2+z
-x,y-x,1/2+z
x,y,1/2-z
-y,x-y,1/2-z
y-x,-x,1/2-z
-y,-x,1/2-z
y-x,y,1/2-z
x,x-y,1/2-z

loop_
_atom_site_label
_atom_site_type_symbol
_atom_site_symmetry_multiplicity
_atom_site_Wyckoff_symbol
_atom_site_fract_x
_atom_site_fract_y
_atom_site_fract_z
_atom_site_occupancy
_atom_site_attached_hydrogens
_atom_site_calc_flag
La1 La3+ 2 d 0.6667 0.3333 0.25 0.83 0 d
La2 La3+ 6 h 0.7241(6) 0.4481(6) 0.25 0.045 0 d
Al1 Al3+ 2 a 0. 0. 0. 0.95 0 d
Fe1 Fe2+ 2 a 0. 0. 0. 0.05 0 d
Al2 Al3+ 4 f 0.3333 0.6667 0.0275(1) 0.75 0 d
Fe2 Fe2+ 4 f 0.3333 0.6667 0.0275(1) 0.25 0 d
Al3 Al3+ 4 f 0.3333 0.6667 0.1898(1) 0.92 0 d
Fe3 Fe2+ 4 f 0.3333 0.6667 0.1898(1) 0.08 0 d
Al4 Al3+ 12 k 0.8322(1) 0.6643(1) 0.1082(1) 0.95 0 d
Fe4 Fe2+ 12 k 0.8322(1) 0.6643(1) 0.1082(1) 0.05 0 d
Al5 Al3+ 4 e 0. 0. 0.2404(1) 0.5 0 d
O1 O2- 6 h 0.1819(4) 0.3638(4) 0.25 1. 0 d
O2 O2- 12 k 0.1527(2) 0.3053(2) 0.0529(1) 1. 0 d
O3 O2- 12 k 0.5044(2) 0.0087(2) 0.1504(1) 1. 0 d
O4 O2- 4 e 0. 0. 0.1497(2) 1. 0 d
O5 O2- 4 f 0.6667 0.3333 0.0576(2) 1. 0 d

loop_
_atom_type_symbol
_atom_type_oxidation_number
La3+ 3.000
Al3+ 3.000
Fe2+ 2.000
O2- -2.000
